data_1512313
loop_
_publ_author_name
'Ramachary, D. B.'
'Venkaiah, Chintalapudi'
'Krishna, Patoju M.'

_publ_section_title
;
 Stereoselective Synthesis of Five-Membered Spirooxindoles through Tomita
 Zipper Cyclization.
;
_journal_issue 18
_journal_name_full 'Organic letters'
_journal_page_first 4714
_journal_page_last 4717
_journal_paper_doi 10.1021/ol4020305
_journal_volume 15
_journal_year 2013
_chemical_formula_moiety 'C23 H15.59 Cl0.5 N3 O3, 0.5(Cl1)'
_chemical_formula_sum 'C23 H15.59 Cl N3 O3'
_chemical_formula_weight 417.43
_chemical_name_systematic
;
 ? 
;
_space_group_crystal_system triclinic
_space_group_IT_number 2
_space_group_name_Hall '-P 1'
_space_group_name_H-M_alt 'P -1'
_symmetry_space_group_name_Hall '-P 1'
_symmetry_space_group_name_H-M 'P -1'
_atom_sites_solution_hydrogens geom
_atom_sites_solution_primary direct
_atom_sites_solution_secondary difmap
_audit_creation_date 2013-08-27
_audit_creation_method
;
  Olex2 1.2
  (compiled Apr 23 2013 17:59:47, GUI svn.r4466)
;
_cell_angle_alpha 82.920(6)
_cell_angle_beta 86.494(5)
_cell_angle_gamma 82.129(6)
_cell_formula_units_Z 2
_cell_length_a 7.5903(5)
_cell_length_b 10.1053(7)
_cell_length_c 13.3797(9)
_cell_measurement_temperature 293(2)
_cell_volume 1007.81(12)
_computing_cell_refinement
;
CrysAlisPro, Agilent Technologies,
Version 1.171.36.28 (release 01-02-2013 CrysAlis171 .NET)
(compiled Feb  1 2013,16:14:44)
;
_computing_data_collection
;
CrysAlisPro, Agilent Technologies,
Version 1.171.36.28 (release 01-02-2013 CrysAlis171 .NET)
(compiled Feb  1 2013,16:14:44)
;
_computing_data_reduction
;
CrysAlisPro, Agilent Technologies,
Version 1.171.36.28 (release 01-02-2013 CrysAlis171 .NET)
(compiled Feb  1 2013,16:14:44)
;
_computing_molecular_graphics
;
O. V. Dolomanov, L. J. Bourhis, R. J. Gildea, J. A. K. Howard and H. Puschmann,
OLEX2: a complete structure solution, refinement and analysis program.
J. Appl. Cryst. (2009). 42, 339-341.
;
_computing_publication_material
;
O. V. Dolomanov, L. J. Bourhis, R. J. Gildea, J. A. K. Howard and H. Puschmann,
OLEX2: a complete structure solution, refinement and analysis program.
J. Appl. Cryst. (2009). 42, 339-341.
;
_computing_structure_refinement 'SHELXL-97 (Sheldrick, 2008)'
_computing_structure_solution 'SHELXS-97 (Sheldrick, 2008)'
_diffrn_ambient_temperature 293(2)
_diffrn_measured_fraction_theta_full 0.971
_diffrn_measured_fraction_theta_max 0.971
_diffrn_measurement_device_type 'Xcalibur, Eos, Gemini'
_diffrn_measurement_method '\w scans'
_diffrn_radiation_monochromator graphite
_diffrn_radiation_type CuK\a
_diffrn_radiation_wavelength 1.54184
_diffrn_reflns_av_R_equivalents 0.0229
_diffrn_reflns_av_unetI/netI 0.0248
_diffrn_reflns_limit_h_max 8
_diffrn_reflns_limit_h_min -9
_diffrn_reflns_limit_k_max 12
_diffrn_reflns_limit_k_min -8
_diffrn_reflns_limit_l_max 16
_diffrn_reflns_limit_l_min -16
_diffrn_reflns_number 6311
_diffrn_reflns_theta_full 71.50
_diffrn_reflns_theta_max 71.50
_diffrn_reflns_theta_min 3.33
_diffrn_source 'fine-focus sealed tube'
_exptl_absorpt_coefficient_mu 1.935
_exptl_absorpt_correction_T_max 0.8010
_exptl_absorpt_correction_T_min 0.5426
_exptl_absorpt_correction_type multi-scan
_exptl_absorpt_process_details
;
CrysAlisPro, Agilent Technologies,
Version 1.171.36.28 (release 01-02-2013 CrysAlis171 .NET)
(compiled Feb  1 2013,16:14:44)
Empirical absorption correction using spherical harmonics,
 implemented in SCALE3 ABSPACK scaling algorithm.
;
_exptl_crystal_colour colorless
_exptl_crystal_density_diffrn 1.376
_exptl_crystal_density_method 'not measured'
_exptl_crystal_description plate
_exptl_crystal_F_000 431
_exptl_crystal_size_max 0.36
_exptl_crystal_size_mid 0.22
_exptl_crystal_size_min 0.12
_refine_diff_density_max 0.960
_refine_diff_density_min -0.343
_refine_diff_density_rms 0.060
_refine_ls_extinction_method none
_refine_ls_goodness_of_fit_ref 0.704
_refine_ls_hydrogen_treatment mixed
_refine_ls_matrix_type full
_refine_ls_number_parameters 306
_refine_ls_number_reflns 3836
_refine_ls_number_restraints 24
_refine_ls_restrained_S_all 0.702
_refine_ls_R_factor_all 0.0757
_refine_ls_R_factor_gt 0.0695
_refine_ls_shift/su_max 0.000
_refine_ls_shift/su_mean 0.000
_refine_ls_structure_factor_coef Fsqd
_refine_ls_weighting_details 'calc w=1/[\s^2^(Fo^2^)+(0.1518P)^2^+1.3759P] where P=(Fo^2^+2Fc^2^)/3'
_refine_ls_weighting_scheme calc
_refine_ls_wR_factor_gt 0.1873
_refine_ls_wR_factor_ref 0.1960
_reflns_number_gt 3309
_reflns_number_total 3836
_reflns_threshold_expression >2sigma(I)
_cod_data_source_file ol4020305_si_004.cif
_cod_data_source_block dbr47a
_cod_database_code 1512313
_olex2_refinement_description
;
1. Fixed Uiso
 At 1.2 times of:
  All C(H) groups, All C(H,H) groups
 At 1.5 times of:
  All C(H,H,H) groups
2. Uiso/Uaniso restraints and constraints
Cl1 \\sim Cl1A: within 1.7A with sigma of 0.04 and sigma for terminal atoms of 0.08
C9 \\sim C9A: within 1.7A with sigma of 0.04 and sigma for terminal atoms of 0.08
Uanis(Cl1) \\sim Ueq: with sigma of 0.1 and sigma for terminal atoms of 0.2
Uanis(C4) \\sim Ueq: with sigma of 0.1 and sigma for terminal atoms of 0.2
Uanis(C3) = Uanis(C3A)
Uanis(C2) = Uanis(C2A)
3. Others
 Sof(C3A)=Sof(C2A)=Sof(H2A)=1-FVAR(1)
 Sof(C2)=Sof(H2)=Sof(C3)=FVAR(1)
 Sof(Cl1A)=1-FVAR(2)
 Sof(Cl1)=FVAR(2)
 Sof(C9A)=Sof(H9AA)=Sof(H9AB)=1-FVAR(3)
 Sof(C9)=Sof(H9)=FVAR(3)
4.a Secondary CH2 refined with riding coordinates:
 C11(H11A,H11B), C9A(H9AA,H9AB)
4.b Me refined with riding coordinates:
 C10(H10A,H10B,H10C)
4.c Aromatic/amide H refined with riding coordinates:
 C17(H17), C23(H23), C22(H22), C21(H21), C19(H19), C20(H20), C2(H2), C9(H9),
 C2A(H2A)
;

loop_
_space_group_symop_id
_space_group_symop_operation_xyz
1 'x, y, z'
2 '-x, -y, -z'

loop_
_atom_site_label
_atom_site_type_symbol
_atom_site_fract_x
_atom_site_fract_y
_atom_site_fract_z
_atom_site_U_iso_or_equiv
_atom_site_adp_type
_atom_site_occupancy
_atom_site_symmetry_multiplicity
_atom_site_calc_flag
_atom_site_refinement_flags
_atom_site_disorder_assembly
_atom_site_disorder_group
O3 O 0.4379(2) 1.08107(17) 0.64666(14) 0.0579(5) Uani 1 1 d . . .
C16 C -0.0218(3) 0.8740(2) 0.60546(17) 0.0435(5) Uani 1 1 d . . .
C13 C 0.1754(3) 0.9806(2) 0.70411(17) 0.0441(5) Uani 1 1 d . . .
C17 C 0.1075(3) 1.0741(2) 0.76361(19) 0.0523(6) Uani 1 1 d . . .
H17 H 0.1789 1.1413 0.7662 0.063 Uiso 1 1 calc R . .
C11 C 0.4010(3) 0.8671(2) 0.59489(18) 0.0455(5) Uani 1 1 d . . .
H11A H 0.5269 0.8350 0.6003 0.055 Uiso 1 1 calc R . .
H11B H 0.3756 0.8876 0.5241 0.055 Uiso 1 1 calc R . .
C12 C 0.3512(3) 0.9893(2) 0.64863(17) 0.0447(5) Uani 1 1 d . . .
C15 C 0.0258(3) 0.7772(3) 0.77376(19) 0.0519(6) Uani 1 1 d . . .
C14 C 0.1103(3) 0.8497(2) 0.68436(16) 0.0412(5) Uani 1 1 d . . .
C7 C 0.2884(3) 0.7608(2) 0.64643(18) 0.0455(5) Uani 1 1 d . . .
N1 N -0.1270(3) 0.8926(2) 0.54686(17) 0.0584(5) Uani 1 1 d . . .
C6 C 0.2644(3) 0.6494(2) 0.5872(2) 0.0596(7) Uani 1 1 d . A .
N2 N -0.0391(4) 0.7178(3) 0.8394(2) 0.0804(8) Uani 1 1 d . . .
C18 C -0.0575(4) 1.0900(2) 0.82500(19) 0.0531(6) Uani 1 1 d . . .
C23 C -0.2156(4) 1.0488(3) 0.8016(2) 0.0632(7) Uani 1 1 d . . .
H23 H -0.2196 1.0068 0.7439 0.076 Uiso 1 1 calc R . .
C5 C 0.2082(4) 0.6523(4) 0.4906(3) 0.0755(10) Uani 1 1 d . . .
C8 C 0.3790(4) 0.6867(3) 0.7425(3) 0.0701(9) Uani 1 1 d . B .
O4 O 0.4295(3) 0.7394(3) 0.80899(19) 0.0983(9) Uani 1 1 d . . .
C4 C 0.2096(5) 0.5305(5) 0.4519(4) 0.121(2) Uani 1 1 d U A 1
N3 N 0.3872(4) 0.5519(3) 0.7350(3) 0.0972(12) Uani 1 1 d . . .
C1 C 0.3251(5) 0.5283(3) 0.6433(4) 0.0924(14) Uani 1 1 d . A .
C22 C -0.3673(4) 1.0696(4) 0.8633(2) 0.0733(8) Uani 1 1 d . . .
H22 H -0.4724 1.0415 0.8468 0.088 Uiso 1 1 calc R . .
C21 C -0.3638(5) 1.1313(3) 0.9485(2) 0.0729(8) Uani 1 1 d . . .
H21 H -0.4658 1.1444 0.9902 0.087 Uiso 1 1 calc R . .
C19 C -0.0589(5) 1.1542(3) 0.9112(3) 0.0763(9) Uani 1 1 d . . .
H19 H 0.0446 1.1846 0.9278 0.092 Uiso 1 1 calc R . .
C20 C -0.2089(5) 1.1737(4) 0.9721(3) 0.0859(10) Uani 1 1 d . . .
H20 H -0.2061 1.2158 1.0299 0.103 Uiso 1 1 calc R . .
C2 C 0.3073(10) 0.4111(7) 0.5809(7) 0.0626(18) Uani 0.537(6) 1 d P A 1
H2 H 0.3402 0.3239 0.6109 0.075 Uiso 0.537(6) 1 calc PR A 1
C3 C 0.2452(9) 0.4270(8) 0.4828(6) 0.0656(18) Uani 0.537(6) 1 d P A 1
O1 O 0.3245(5) 0.3715(3) 0.8567(3) 0.1334(14) Uani 1 1 d . . .
C9 C 0.4445(15) 0.4250(13) 0.7847(19) 0.064(4) Uani 0.41(4) 1 d PU B 1
H9 H 0.5561 0.3789 0.7707 0.077 Uiso 0.41(4) 1 calc PR B 1
C10 C 0.2438(7) 0.4329(5) 0.9360(4) 0.1224(18) Uani 1 1 d . B .
H10A H 0.1783 0.3712 0.9783 0.184 Uiso 1 1 calc R . .
H10B H 0.1639 0.5104 0.9111 0.184 Uiso 1 1 calc R . .
H10C H 0.3326 0.4604 0.9742 0.184 Uiso 1 1 calc R . .
Cl1 Cl 0.1663(6) 0.4896(7) 0.3560(4) 0.0889(18) Uani 0.502(10) 1 d PU A 1
C3A C 0.2902(13) 0.3936(11) 0.5376(10) 0.0656(18) Uani 0.463(6) 1 d P A 2
C2A C 0.3463(12) 0.4010(8) 0.6353(7) 0.0626(18) Uani 0.463(6) 1 d P A 2
H2A H 0.3887 0.3305 0.6827 0.075 Uiso 0.463(6) 1 calc PR A 2
Cl1A Cl 0.1199(4) 0.5641(6) 0.3104(4) 0.0796(12) Uani 0.498(10) 1 d PU A 2
H5 H 0.179(5) 0.736(4) 0.455(3) 0.097(14) Uiso 1 1 d . . .
H3 H 0.255(7) 0.331(6) 0.479(4) 0.145(19) Uiso 1 1 d . . .
C9A C 0.481(3) 0.463(2) 0.8283(18) 0.103(7) Uani 0.59(4) 1 d PU B 2
H9AA H 0.4995 0.5151 0.8817 0.124 Uiso 0.59(4) 1 calc PR B 2
H9AB H 0.5919 0.4107 0.8087 0.124 Uiso 0.59(4) 1 calc PR B 2

loop_
_atom_site_aniso_label
_atom_site_aniso_U_11
_atom_site_aniso_U_22
_atom_site_aniso_U_33
_atom_site_aniso_U_23
_atom_site_aniso_U_13
_atom_site_aniso_U_12
O3 0.0597(10) 0.0508(10) 0.0677(11) -0.0117(8) 0.0033(8) -0.0215(8)
C16 0.0455(11) 0.0368(10) 0.0491(12) -0.0077(9) 0.0069(10) -0.0102(9)
C13 0.0464(12) 0.0418(11) 0.0445(11) -0.0071(9) -0.0002(9) -0.0065(9)
C17 0.0559(13) 0.0464(12) 0.0564(13) -0.0131(10) 0.0010(11) -0.0079(10)
C11 0.0445(11) 0.0420(11) 0.0501(12) -0.0054(9) 0.0089(9) -0.0111(9)
C12 0.0475(12) 0.0433(11) 0.0442(11) -0.0049(9) -0.0006(9) -0.0103(9)
C15 0.0484(12) 0.0535(13) 0.0517(13) -0.0029(11) 0.0084(10) -0.0070(10)
C14 0.0427(11) 0.0387(10) 0.0416(10) -0.0032(8) 0.0051(8) -0.0075(8)
C7 0.0444(11) 0.0387(11) 0.0511(12) -0.0015(9) 0.0083(9) -0.0048(9)
N1 0.0573(12) 0.0597(13) 0.0602(12) -0.0072(10) -0.0079(11) -0.0127(10)
C6 0.0507(13) 0.0367(11) 0.092(2) -0.0177(12) 0.0291(13) -0.0131(10)
N2 0.0790(17) 0.0857(18) 0.0688(15) 0.0149(14) 0.0224(13) -0.0168(14)
C18 0.0606(14) 0.0456(12) 0.0523(13) -0.0133(10) 0.0032(11) 0.0000(10)
C23 0.0588(15) 0.0749(17) 0.0566(14) -0.0236(13) -0.0006(12) 0.0025(13)
C5 0.0586(16) 0.082(2) 0.100(2) -0.058(2) 0.0356(16) -0.0335(15)
C8 0.0513(15) 0.0755(19) 0.0679(18) 0.0205(15) 0.0174(13) 0.0115(13)
O4 0.0787(16) 0.145(3) 0.0584(13) 0.0088(15) -0.0091(11) 0.0139(15)
C4 0.074(2) 0.124(4) 0.194(5) -0.124(4) 0.079(3) -0.062(2)
N3 0.0668(17) 0.0682(17) 0.128(3) 0.0469(19) 0.0389(18) 0.0194(13)
C1 0.0644(19) 0.0366(14) 0.163(4) 0.0034(18) 0.061(2) -0.0024(12)
C22 0.0575(16) 0.090(2) 0.0693(18) -0.0162(16) 0.0052(13) 0.0022(15)
C21 0.0751(19) 0.0773(19) 0.0591(16) -0.0101(14) 0.0163(14) 0.0084(15)
C19 0.081(2) 0.079(2) 0.0760(19) -0.0389(17) 0.0058(16) -0.0142(16)
C20 0.102(3) 0.092(2) 0.0665(18) -0.0397(18) 0.0157(18) -0.004(2)
C2 0.062(4) 0.0335(17) 0.085(5) 0.003(4) 0.023(4) -0.0016(19)
C3 0.057(3) 0.053(4) 0.093(5) -0.034(4) 0.023(3) -0.015(3)
O1 0.122(2) 0.0857(19) 0.162(3) 0.047(2) 0.058(2) 0.0083(17)
C9 0.056(4) 0.060(5) 0.066(9) 0.024(5) 0.005(4) -0.001(4)
C10 0.132(4) 0.107(3) 0.114(3) 0.019(3) 0.046(3) -0.016(3)
Cl1 0.0787(16) 0.116(3) 0.090(2) -0.066(3) 0.0329(16) -0.0463(19)
C3A 0.057(3) 0.053(4) 0.093(5) -0.034(4) 0.023(3) -0.015(3)
C2A 0.062(4) 0.0335(17) 0.085(5) 0.003(4) 0.023(4) -0.0016(19)
Cl1A 0.0707(11) 0.104(3) 0.0754(17) -0.0459(19) 0.0138(11) -0.0251(13)
C9A 0.086(7) 0.108(9) 0.083(8) 0.052(7) 0.030(7) 0.037(7)

loop_
_atom_type_symbol
_atom_type_description
_atom_type_scat_dispersion_real
_atom_type_scat_dispersion_imag
_atom_type_scat_source
C C 0.0181 0.0091 'International Tables Vol C Tables 4.2.6.8 and 6.1.1.4'
H H 0.0000 0.0000 'International Tables Vol C Tables 4.2.6.8 and 6.1.1.4'
Cl Cl 0.3639 0.7018 'International Tables Vol C Tables 4.2.6.8 and 6.1.1.4'
N N 0.0311 0.0180 'International Tables Vol C Tables 4.2.6.8 and 6.1.1.4'
O O 0.0492 0.0322 'International Tables Vol C Tables 4.2.6.8 and 6.1.1.4'

loop_
_geom_angle_atom_site_label_1
_geom_angle_atom_site_label_2
_geom_angle_atom_site_label_3
_geom_angle
N1 C16 C14 178.1(2)
C17 C13 C12 120.6(2)
C17 C13 C14 131.3(2)
C12 C13 C14 108.02(18)
C13 C17 H17 114.0
C13 C17 C18 131.9(2)
C18 C17 H17 114.0
H11A C11 H11B 108.7
C12 C11 H11A 110.5
C12 C11 H11B 110.5
C12 C11 C7 106.17(18)
C7 C11 H11A 110.5
C7 C11 H11B 110.5
O3 C12 C13 125.2(2)
O3 C12 C11 125.5(2)
C13 C12 C11 109.25(18)
N2 C15 C14 177.1(3)
C16 C14 C13 111.47(17)
C16 C14 C15 106.49(18)
C16 C14 C7 110.36(18)
C13 C14 C7 103.52(17)
C15 C14 C13 114.43(19)
C15 C14 C7 110.63(18)
C11 C7 C14 103.10(17)
C11 C7 C8 110.0(2)
C6 C7 C11 116.49(19)
C6 C7 C14 116.72(19)
C6 C7 C8 103.5(2)
C8 C7 C14 106.64(18)
C5 C6 C7 130.8(3)
C5 C6 C1 120.9(3)
C1 C6 C7 108.1(3)
C23 C18 C17 124.3(2)
C23 C18 C19 117.6(3)
C19 C18 C17 118.1(3)
C18 C23 H23 119.7
C22 C23 C18 120.6(3)
C22 C23 H23 119.7
C6 C5 C4 118.2(5)
C6 C5 H5 117(3)
C4 C5 H5 125(3)
O4 C8 C7 125.8(3)
O4 C8 N3 128.1(3)
N3 C8 C7 106.1(3)
C5 C4 Cl1 135.6(6)
C3 C4 C5 133.0(7)
C3 C4 Cl1 91.4(6)
C8 N3 C1 111.8(3)
C8 N3 C9 142.5(12)
C8 N3 C9A 111.8(15)
C1 N3 C9A 136.1(14)
C9 N3 C1 105.6(11)
C9 N3 C9A 30.7(6)
C6 C1 N3 110.3(3)
C6 C1 C2 108.7(5)
N3 C1 C2 140.9(4)
C2A C1 C6 139.2(6)
C2A C1 N3 110.4(6)
C2A C1 C2 30.5(4)
C23 C22 H22 119.8
C21 C22 C23 120.5(3)
C21 C22 H22 119.8
C22 C21 H21 120.2
C22 C21 C20 119.6(3)
C20 C21 H21 120.2
C18 C19 H19 119.3
C20 C19 C18 121.5(3)
C20 C19 H19 119.3
C21 C20 H20 119.8
C19 C20 C21 120.3(3)
C19 C20 H20 119.8
C1 C2 H2 117.5
C3 C2 C1 125.0(6)
C3 C2 H2 117.5
C4 C3 C2 114.1(7)
C4 C3 Cl1 52.7(5)
C4 C3 H3 152(4)
C2 C3 Cl1 166.6(6)
C2 C3 H3 94(3)
Cl1 C3 H3 99(3)
C9 O1 C9A 30.6(5)
C10 O1 C9 125.9(10)
C10 O1 C9A 99.3(11)
N3 C9 O1 116.1(10)
N3 C9 H9 121.9
O1 C9 H9 121.9
O1 C10 H10A 109.5
O1 C10 H10B 109.5
O1 C10 H10C 109.5
H10A C10 H10B 109.5
H10A C10 H10C 109.5
H10B C10 H10C 109.5
C4 Cl1 C3 35.9(3)
C2A C3A H3 150(3)
C1 C2A C3A 104.0(8)
C1 C2A H2A 128.0
C3A C2A H2A 128.0
N3 C9A O1 95.9(18)
N3 C9A H9AA 112.6
N3 C9A H9AB 112.6
O1 C9A H9AA 112.6
O1 C9A H9AB 112.6
H9AA C9A H9AB 110.1

loop_
_geom_bond_atom_site_label_1
_geom_bond_atom_site_label_2
_geom_bond_distance
O3 C12 1.206(3)
C16 C14 1.476(3)
C16 N1 1.135(3)
C13 C17 1.339(3)
C13 C12 1.495(3)
C13 C14 1.531(3)
C17 H17 0.9300
C17 C18 1.456(3)
C11 H11A 0.9700
C11 H11B 0.9700
C11 C12 1.497(3)
C11 C7 1.535(3)
C15 C14 1.482(3)
C15 N2 1.129(3)
C14 C7 1.609(3)
C7 C6 1.490(3)
C7 C8 1.554(4)
C6 C5 1.382(5)
C6 C1 1.392(5)
C18 C23 1.388(4)
C18 C19 1.390(4)
C23 H23 0.9300
C23 C22 1.383(4)
C5 C4 1.391(4)
C5 H5 0.92(4)
C8 O4 1.198(5)
C8 N3 1.371(5)
C4 C3 1.081(9)
C4 Cl1 1.465(6)
N3 C1 1.398(6)
N3 C9 1.395(12)
N3 C9A 1.591(17)
C1 C2 1.555(10)
C1 C2A 1.291(8)
C22 H22 0.9300
C22 C21 1.368(5)
C21 H21 0.9300
C21 C20 1.372(5)
C19 H19 0.9300
C19 C20 1.365(5)
C20 H20 0.9300
C2 H2 0.9300
C2 C3 1.406(11)
C3 Cl1 1.841(12)
C3 H3 0.97(6)
O1 C9 1.396(16)
O1 C10 1.365(6)
O1 C9A 1.60(3)
C9 H9 0.9300
C10 H10A 0.9600
C10 H10B 0.9600
C10 H10C 0.9600
C3A C2A 1.412(14)
C3A H3 1.13(6)
C2A H2A 0.9300
C9A H9AA 0.9700
C9A H9AB 0.9700
